data_7712028
loop_
_publ_author_name
'Calabrese, Miriam'
'Pizzi, Andrea'
'Daolio, Andrea'
'Frontera, Antonio'
'Resnati, Giuseppe'

_publ_section_title
;
 &#x3c3;-Hole interactions in organometallic catalysts: the case of
 methyltrioxorhenium(VII).
;
_journal_issue 4
_journal_name_full 'Dalton transactions (Cambridge, England : 2003)'
_journal_page_first 1030
_journal_page_last 1035
_journal_paper_doi 10.1039/d2dt03819f
_journal_volume 52
_journal_year 2023
_chemical_formula_moiety 'C12 H14 N2 O8 Re2'
_chemical_formula_sum 'C12 H14 N2 O8 Re2'
_chemical_formula_weight 686.65
_space_group_crystal_system monoclinic
_space_group_IT_number 15
_space_group_name_Hall '-C 2yc'
_space_group_name_H-M_alt 'C 1 2/c 1'
_atom_sites_solution_hydrogens geom
_audit_creation_date 2022-05-20
_audit_creation_method
;
Olex2 1.3
(compiled 2020.11.12 svn.r5f609507 for OlexSys, GUI svn.r6403)
;
_audit_update_record
;
2022-12-20 deposited with the CCDC.	2022-12-22 downloaded from the CCDC.
;
_cell_angle_alpha 90
_cell_angle_beta 103.923(7)
_cell_angle_gamma 90
_cell_formula_units_Z 4
_cell_length_a 19.6709(19)
_cell_length_b 8.1455(7)
_cell_length_c 10.5288(9)
_cell_measurement_reflns_used 6704
_cell_measurement_temperature 296(2)
_cell_measurement_theta_max 30.54
_cell_measurement_theta_min 3.14
_cell_volume 1637.5(3)
_computing_cell_refinement 'SAINT v7.68A (Bruker, 2009)'
_computing_data_collection 'Bruker APEX2'
_computing_data_reduction 'SAINT v7.68A (Bruker, 2009)'
_computing_molecular_graphics 'Olex2 1.3 (Dolomanov et al., 2009)'
_computing_publication_material 'Olex2 1.3 (Dolomanov et al., 2009)'
_computing_structure_refinement 'SHELXL 2018/3 (Sheldrick, 2015)'
_computing_structure_solution 'SHELXS-97 (Sheldrick, 2008)'
_diffrn_ambient_temperature 296(2)
_diffrn_measured_fraction_theta_full 0.998
_diffrn_measured_fraction_theta_max 0.935
_diffrn_measurement_device_type 'Bruker APEX-II CCD'
_diffrn_measurement_method '\f and \w scans'
_diffrn_radiation_type MoK\a
_diffrn_radiation_wavelength 0.71073
_diffrn_reflns_av_R_equivalents 0.0479
_diffrn_reflns_av_unetI/netI 0.0303
_diffrn_reflns_Laue_measured_fraction_full 0.998
_diffrn_reflns_Laue_measured_fraction_max 0.935
_diffrn_reflns_limit_h_max 30
_diffrn_reflns_limit_h_min -31
_diffrn_reflns_limit_k_max 12
_diffrn_reflns_limit_k_min -12
_diffrn_reflns_limit_l_max 16
_diffrn_reflns_limit_l_min -14
_diffrn_reflns_number 18664
_diffrn_reflns_point_group_measured_fraction_full 0.998
_diffrn_reflns_point_group_measured_fraction_max 0.935
_diffrn_reflns_theta_full 25.242
_diffrn_reflns_theta_max 34.715
_diffrn_reflns_theta_min 3.520
_exptl_absorpt_coefficient_mu 14.815
_exptl_absorpt_correction_T_max 0.7461
_exptl_absorpt_correction_T_min 0.3226
_exptl_absorpt_correction_type multi-scan
_exptl_absorpt_process_details
;
SADABS-2008/1 (Bruker,2008) was used for absorption correction.
wR2(int) was 0.1267 before and 0.0483 after correction.
The Ratio of minimum to maximum transmission is 0.4324.
The \l/2 correction factor is 0.0015.
;
_exptl_crystal_colour white
_exptl_crystal_colour_primary white
_exptl_crystal_density_diffrn 2.785
_exptl_crystal_description block
_exptl_crystal_F_000 1256
_exptl_crystal_size_max 0.06
_exptl_crystal_size_mid 0.04
_exptl_crystal_size_min 0.02
_refine_diff_density_max 0.831
_refine_diff_density_min -1.161
_refine_diff_density_rms 0.133
_refine_ls_extinction_method none
_refine_ls_goodness_of_fit_ref 1.038
_refine_ls_hydrogen_treatment constr
_refine_ls_matrix_type full
_refine_ls_number_parameters 110
_refine_ls_number_reflns 3291
_refine_ls_number_restraints 0
_refine_ls_restrained_S_all 1.038
_refine_ls_R_factor_all 0.0340
_refine_ls_R_factor_gt 0.0224
_refine_ls_shift/su_max 0.001
_refine_ls_shift/su_mean 0.000
_refine_ls_structure_factor_coef Fsqd
_refine_ls_weighting_details 'w=1/[\s^2^(Fo^2^)+(0.0198P)^2^+2.1598P] where P=(Fo^2^+2Fc^2^)/3'
_refine_ls_weighting_scheme calc
_refine_ls_wR_factor_gt 0.0522
_refine_ls_wR_factor_ref 0.0561
_reflns_Friedel_coverage 0.000
_reflns_number_gt 2571
_reflns_number_total 3291
_reflns_threshold_expression 'I > 2\s(I)'
_cod_data_source_file d2dt03819f2.cif
_cod_data_source_block 3c
_cod_depositor_comments 'Adding full bibliography for 7712027--7712031.cif.'
_cod_database_code 7712028
_shelx_shelxl_version_number 2018/3
_shelx_space_group_comment
;
The symmetry employed for this shelxl refinement is uniquely defined
by the following loop, which should always be used as a source of
symmetry information in preference to the above space-group names.
They are only intended as comments.
;
_olex2_refinement_description
;
1.a Aromatic/amide H refined with riding coordinates:
 C5(H5), C4(H4), C2(H2), C1(H1)
1.b Idealised Me refined as rotating group:
 C6(H6A,H6B,H6C)
;
_olex2_submission_special_instructions 'No special instructions were received'

loop_
_space_group_symop_operation_xyz
'x, y, z'
'-x, y, -z+1/2'
'x+1/2, y+1/2, z'
'-x+1/2, y+1/2, -z+1/2'
'-x, -y, -z'
'x, -y, z-1/2'
'-x+1/2, -y+1/2, -z'
'x+1/2, -y+1/2, z-1/2'

loop_
_atom_site_label
_atom_site_type_symbol
_atom_site_fract_x
_atom_site_fract_y
_atom_site_fract_z
_atom_site_U_iso_or_equiv
_atom_site_adp_type
_atom_site_occupancy
_atom_site_site_symmetry_order
_atom_site_calc_flag
_atom_site_refinement_flags_posn
_atom_site_refinement_flags_adp
_atom_site_refinement_flags_occupancy
_atom_site_disorder_assembly
_atom_site_disorder_group
Re1 Re 0.33914(2) 0.62225(2) 0.15941(2) 0.03308(5) Uani 1 1 d . . . . .
C3 C 0.48085(15) 0.8044(3) 0.6801(3) 0.0260(5) Uani 1 1 d . . . . .
C5 C 0.37621(17) 0.8543(3) 0.5132(3) 0.0350(6) Uani 1 1 d . . . . .
H5 H 0.329137 0.883505 0.489604 0.042 Uiso 1 1 calc R U . . .
C4 C 0.41080(16) 0.8460(4) 0.6426(3) 0.0331(6) Uani 1 1 d . . . . .
H4 H 0.386642 0.868744 0.706405 0.040 Uiso 1 1 calc R U . . .
C2 C 0.51423(17) 0.7689(4) 0.5811(3) 0.0366(6) Uani 1 1 d . . . . .
H2 H 0.561207 0.738695 0.602178 0.044 Uiso 1 1 calc R U . . .
C1 C 0.47837(17) 0.7780(4) 0.4533(3) 0.0381(7) Uani 1 1 d . . . . .
H1 H 0.501244 0.754839 0.387725 0.046 Uiso 1 1 calc R U . . .
N1 N 0.41046(14) 0.8202(3) 0.4211(2) 0.0303(5) Uani 1 1 d . . . . .
O1 O 0.37740(13) 0.8402(3) 0.2943(2) 0.0374(5) Uani 1 1 d . . . . .
O3 O 0.35170(16) 0.7675(3) 0.0520(2) 0.0554(7) Uani 1 1 d . . . . .
O2 O 0.41113(16) 0.5312(3) 0.2576(3) 0.0655(8) Uani 1 1 d . . . . .
O4 O 0.29566(15) 0.4662(3) 0.0655(3) 0.0540(7) Uani 1 1 d . . . . .
C6 C 0.2549(2) 0.6618(5) 0.2448(4) 0.0506(9) Uani 1 1 d . . . . .
H6A H 0.220257 0.577904 0.216626 0.076 Uiso 1 1 calc R U . . .
H6B H 0.234523 0.767353 0.218708 0.076 Uiso 1 1 calc R U . . .
H6C H 0.271139 0.658388 0.338387 0.076 Uiso 1 1 calc R U . . .

loop_
_atom_site_aniso_label
_atom_site_aniso_U_11
_atom_site_aniso_U_22
_atom_site_aniso_U_33
_atom_site_aniso_U_23
_atom_site_aniso_U_13
_atom_site_aniso_U_12
Re1 0.03051(7) 0.03816(7) 0.03008(7) -0.00090(4) 0.00636(5) 0.00131(4)
C3 0.0266(13) 0.0268(11) 0.0240(12) 0.0011(9) 0.0052(10) 0.0006(9)
C5 0.0259(14) 0.0378(15) 0.0387(16) -0.0049(12) 0.0023(12) 0.0059(11)
C4 0.0277(14) 0.0418(15) 0.0300(14) -0.0041(11) 0.0071(11) 0.0034(11)
C2 0.0260(14) 0.0539(18) 0.0295(15) 0.0013(12) 0.0059(12) 0.0069(12)
C1 0.0275(15) 0.062(2) 0.0249(14) 0.0030(13) 0.0059(11) 0.0047(13)
N1 0.0315(13) 0.0296(10) 0.0271(12) 0.0029(9) 0.0016(10) 0.0011(9)
O1 0.0447(13) 0.0361(10) 0.0251(10) 0.0059(8) -0.0037(9) 0.0001(9)
O3 0.0663(19) 0.0674(17) 0.0349(13) 0.0049(11) 0.0166(13) -0.0126(14)
O2 0.0528(17) 0.0509(15) 0.079(2) -0.0080(14) -0.0107(15) 0.0205(13)
O4 0.0561(17) 0.0541(15) 0.0525(16) -0.0183(12) 0.0142(13) -0.0082(13)
C6 0.047(2) 0.066(2) 0.045(2) -0.0145(17) 0.0228(19) -0.0130(17)

loop_
_atom_type_symbol
_atom_type_description
_atom_type_scat_dispersion_real
_atom_type_scat_dispersion_imag
_atom_type_scat_source
C C 0.0033 0.0016 'International Tables Vol C Tables 4.2.6.8 and 6.1.1.4'
H H 0.0000 0.0000 'International Tables Vol C Tables 4.2.6.8 and 6.1.1.4'
N N 0.0061 0.0033 'International Tables Vol C Tables 4.2.6.8 and 6.1.1.4'
O O 0.0106 0.0060 'International Tables Vol C Tables 4.2.6.8 and 6.1.1.4'
Re Re -1.0185 7.2310 'International Tables Vol C Tables 4.2.6.8 and 6.1.1.4'

loop_
_geom_angle_atom_site_label_1
_geom_angle_atom_site_label_2
_geom_angle_atom_site_label_3
_geom_angle
_geom_angle_site_symmetry_1
_geom_angle_site_symmetry_3
_geom_angle_publ_flag
O3 Re1 O1 78.08(11) . . ?
O3 Re1 O2 118.28(16) . . ?
O3 Re1 O4 105.44(14) . . ?
O3 Re1 C6 115.91(16) . . ?
O2 Re1 O1 81.95(11) . . ?
O2 Re1 C6 115.71(17) . . ?
O4 Re1 O1 169.14(11) . . ?
O4 Re1 O2 104.72(14) . . ?
O4 Re1 C6 91.44(14) . . ?
C6 Re1 O1 77.86(12) . . ?
C4 C3 C3 121.2(3) . 2_656 ?
C4 C3 C2 117.1(3) . . ?
C2 C3 C3 121.7(3) . 2_656 ?
N1 C5 C4 119.7(3) . . ?
C5 C4 C3 121.3(3) . . ?
C1 C2 C3 120.2(3) . . ?
N1 C1 C2 120.7(3) . . ?
C5 N1 C1 121.0(3) . . ?
C5 N1 O1 119.1(3) . . ?
C1 N1 O1 119.7(3) . . ?
N1 O1 Re1 122.04(16) . . ?

loop_
_geom_bond_atom_site_label_1
_geom_bond_atom_site_label_2
_geom_bond_distance
_geom_bond_site_symmetry_2
_geom_bond_publ_flag
Re1 O1 2.285(2) . ?
Re1 O3 1.696(2) . ?
Re1 O2 1.708(3) . ?
Re1 O4 1.708(3) . ?
Re1 C6 2.093(4) . ?
C3 C3 1.483(5) 2_656 ?
C3 C4 1.381(4) . ?
C3 C2 1.389(4) . ?
C5 C4 1.370(5) . ?
C5 N1 1.336(4) . ?
C2 C1 1.363(4) . ?
C1 N1 1.342(4) . ?
N1 O1 1.347(3) . ?
